data_7039477
loop_
_publ_author_name
'Bessette, Andr\'e'
'Cibian, Mihaela'
'Ferreira, Janaina G.'
'DiMarco, Brian N.'
'B\'elanger, Francis'
'D\'esilets, Denis'
'Meyer, Gerald J.'
'Hanan, Garry S.'

_publ_section_title
;
 Azadipyrromethene cyclometalation in neutral Ru(II) complexes:
 photosensitizers with extended near-infrared absorption for solar energy
 conversion applications.
;
_journal_issue 26
_journal_name_full 'Dalton transactions (Cambridge, England : 2003)'
_journal_page_first 10563
_journal_page_last 10576
_journal_paper_doi 10.1039/c6dt00961a
_journal_volume 45
_journal_year 2016
_chemical_formula_moiety 'C49 H37 N5 O5 Ru'
_chemical_formula_sum 'C49 H37 N5 O5 Ru'
_chemical_formula_weight 876.90
_space_group_crystal_system monoclinic
_space_group_IT_number 14
_space_group_name_Hall '-P 2ybc'
_space_group_name_H-M_alt 'P 1 21/c 1'
_symmetry_space_group_name_Hall '-P 2ybc'
_symmetry_space_group_name_H-M 'P 1 21/c 1'
_atom_sites_solution_hydrogens geom
_atom_sites_solution_primary direct
_audit_creation_date 2015-01-26
_audit_creation_method
;
Olex2 1.2
(compiled 2015.01.19 svn.r3143 for OlexSys, GUI svn.r4992)
;
_audit_update_record
;
2015-08-18 deposited with the CCDC.
2016-05-19 downloaded from the CCDC.
;
_cell_angle_alpha 90
_cell_angle_beta 104.679(2)
_cell_angle_gamma 90
_cell_formula_units_Z 8
_cell_length_a 15.6633(7)
_cell_length_b 24.0100(10)
_cell_length_c 21.6141(10)
_cell_measurement_reflns_used 9864
_cell_measurement_temperature 100
_cell_measurement_theta_max 54.10
_cell_measurement_theta_min 2.44
_cell_volume 7863.2(6)
_computing_cell_refinement 'SAINT v8.34A (Bruker, 2013)'
_computing_data_collection 'APEX 2 (Bruker, 2013)'
_computing_data_reduction 'SAINT v8.34A (Bruker, 2013)'
_computing_molecular_graphics 'Olex2 (Dolomanov et al., 2009), ORTEP-3 (Farrugia, 2012)'
_computing_publication_material 'Olex2 (Dolomanov et al., 2009), publCIF (Westrip, 2010)'
_computing_structure_refinement 'XL (Sheldrick, 2008)'
_computing_structure_solution 'XT (Sheldrick, 2015)'
_diffrn_ambient_temperature 100
_diffrn_detector 'CMOS Area detector'
_diffrn_detector_area_resol_mean 10.24
_diffrn_detector_type 'Bruker Photon 100 CMOS Detector'
_diffrn_measured_fraction_theta_full 0.997
_diffrn_measured_fraction_theta_max 0.991
_diffrn_measurement_device 'k-geometry diffractometer'
_diffrn_measurement_device_type 'Bruker Venture Metaljet'
_diffrn_measurement_method '\w and \f scans'
_diffrn_radiation_collimation 'Focusing mirrors'
_diffrn_radiation_monochromator 'Helios MX Mirror Optics'
_diffrn_radiation_probe x-ray
_diffrn_radiation_type GaK\a
_diffrn_radiation_wavelength 1.34139
_diffrn_reflns_av_R_equivalents 0.1024
_diffrn_reflns_av_unetI/netI 0.0660
_diffrn_reflns_Laue_measured_fraction_full 0.997
_diffrn_reflns_Laue_measured_fraction_max 0.991
_diffrn_reflns_limit_h_max 18
_diffrn_reflns_limit_h_min -17
_diffrn_reflns_limit_k_max 28
_diffrn_reflns_limit_k_min -29
_diffrn_reflns_limit_l_max 26
_diffrn_reflns_limit_l_min -26
_diffrn_reflns_number 83129
_diffrn_reflns_point_group_measured_fraction_full 0.997
_diffrn_reflns_point_group_measured_fraction_max 0.991
_diffrn_reflns_theta_full 53.594
_diffrn_reflns_theta_max 54.295
_diffrn_reflns_theta_min 2.438
_diffrn_source 'Metal Jet'
_diffrn_source_target Ga
_diffrn_source_type 'Gallium Liquid Metal Jet Source'
_diffrn_standards_number 0
_exptl_absorpt_coefficient_mu 2.453
_exptl_absorpt_correction_T_max 0.7506
_exptl_absorpt_correction_T_min 0.6019
_exptl_absorpt_correction_type multi-scan
_exptl_absorpt_process_details
;
SADABS-2014/4 (Bruker,2014/4) was used for absorption correction.
wR2(int) was 0.1701 before and 0.0847 after correction.
The Ratio of minimum to maximum transmission is 0.8019.
The \l/2 correction factor is 0.00150.
;
_exptl_crystal_colour black
_exptl_crystal_colour_primary black
_exptl_crystal_density_diffrn 1.481
_exptl_crystal_density_method 'not measured'
_exptl_crystal_description block
_exptl_crystal_F_000 3600
_exptl_crystal_recrystallization_method 'Re-crystallisation from solvent: '
_exptl_crystal_size_max 0.2
_exptl_crystal_size_mid 0.16
_exptl_crystal_size_min 0.12
_refine_diff_density_max 1.334
_refine_diff_density_min -1.021
_refine_diff_density_rms 0.107
_refine_ls_extinction_method none
_refine_ls_goodness_of_fit_ref 1.058
_refine_ls_hydrogen_treatment constr
_refine_ls_matrix_type full
_refine_ls_number_parameters 1138
_refine_ls_number_reflns 14471
_refine_ls_number_restraints 6885
_refine_ls_restrained_S_all 0.875
_refine_ls_R_factor_all 0.1045
_refine_ls_R_factor_gt 0.0745
_refine_ls_shift/su_max 0.001
_refine_ls_shift/su_mean 0.000
_refine_ls_structure_factor_coef Fsqd
_refine_ls_weighting_details 'w=1/[\s^2^(Fo^2^)+(0.0920P)^2^+22.9560P] where P=(Fo^2^+2Fc^2^)/3'
_refine_ls_weighting_scheme calc
_refine_ls_wR_factor_gt 0.1959
_refine_ls_wR_factor_ref 0.2150
_reflns_Friedel_coverage 0.000
_reflns_number_gt 10422
_reflns_number_total 14471
_reflns_threshold_expression 'I > 2\s(I)'
_cod_data_source_file c6dt00961a2.cif
_cod_data_source_block mha131_0m
_cod_depositor_comments
;
The following automatic conversions were performed:

'_diffrn_radiation_probe' value 'X-ray' changed to 'x-ray' according
to
/usr/data/users/saulius/crontab/automatic-downloads/rss-feeds/RSC/lib/dictionaries/cif_core.dic
dictionary named 'cif_core.dic' version 2.4.2 from 2011-04-26.

Automatic conversion script
Id: cif_fix_values 4268 2015-11-12 08:31:59Z antanas 

 Adding full bibliography for 7039476--7039478.cif.
;
_cod_database_code 7039477
_shelxl_version_number 2014/6
_shelx_space_group_comment
;
The symmetry employed for this shelxl refinement is uniquely defined
by the following loop, which should always be used as a source of
symmetry information in preference to the above space-group names.
They are only intended as comments.
;
_shelx_estimated_absorpt_t_max 0.757
_shelx_estimated_absorpt_t_min 0.640
_olex2_refinement_description
;
1. Fixed Uiso
 At 1.2 times of:
  All C(H) groups
 At 1.5 times of:
  All C(H,H,H) groups
2. Restrained distances
 C67-C70A \\sim C67-C70B
 with sigma of 0.02
 C73A-O8A \\sim C73B-O8B
 with sigma of 0.02
 O8A-C84A \\sim O8B-C84B
 with sigma of 0.02
3. Uiso/Uaniso restraints and constraints
All non-hydrogen atoms have similar U: within 4.5A with sigma of 0.04 and sigma
for terminal atoms of 0.08
4. Rigid body (RIGU) restrains
 C70A, C75A, C74A, C73A, C72A, C71A
 with sigma for 1-2 distances of 0.004 and sigma for 1-3 distances of 0.004
 C76, C81, C80, C79, C78, C77
 with sigma for 1-2 distances of 0.004 and sigma for 1-3 distances of 0.004
5. Others
 Fixed Sof: C73A(0.5) C74A(0.5) H74A(0.5) C75A(0.5) H75A(0.5) C70A(0.5)
 C71A(0.5) H71A(0.5) C72A(0.5) H72A(0.5) O8A(0.5) C84A(0.5) H84A(0.5) H84B(0.5)
 H84C(0.5) C73B(0.5) C74B(0.5) H74B(0.5) C75B(0.5) H75B(0.5) C70B(0.5)
 C71B(0.5) H71B(0.5) C72B(0.5) H72B(0.5) O8B(0.5) C84B(0.5) H84D(0.5) H84E(0.5)
 H84F(0.5)
6.a Aromatic/amide H refined with riding coordinates:
 C46(H46), C58(H58), C37(H37), C56(H56), C87(H87), C39(H39), C9(H9), C23(H23),
 C38(H38), C6(H6), C65(H65), C28(H28), C19(H19), C31(H31), C64(H64), C42(H42),
 C52(H52), C90(H90), C26(H26), C10(H10), C3(H3), C32(H32), C7(H7), C81(H81),
 C16(H16), C59(H59), C62(H62), C55(H55), C86(H86), C95(H95), C44(H44), C22(H22),
  C91(H91), C13(H13), C80(H80), C88(H88), C25(H25), C29(H29), C45(H45),
 C41(H41), C94(H94), C15(H15), C77(H77), C74A(H74A), C75A(H75A), C71A(H71A),
 C72A(H72A), C68(H68), C78(H78), C93(H93), C74B(H74B), C75B(H75B), C71B(H71B),
 C72B(H72B)
6.b Fitted hexagon refined as free rotating group:
 C73A(C74A,C75A,C70A,C71A,C72A), C73B(C74B,C75B,C70B,C71B,C72B)
6.c Idealised Me refined as rotating group:
 C36(H36A,H36B,H36C), C83(H83A,H83B,H83C), C82(H82A,H82B,H82C), C35(H35A,H35B,
 H35C), C33(H33A,H33B,H33C), C34(H34A,H34B,H34C), C85(H85A,H85B,H85C),
 C84A(H84A,H84B,H84C), C84B(H84D,H84E,H84F)
;
_olex2_submission_special_instructions 'No special instructions were received'

loop_
_space_group_symop_operation_xyz
'x, y, z'
'-x, y+1/2, -z+1/2'
'-x, -y, -z'
'x, -y-1/2, z-1/2'

loop_
_atom_site_label
_atom_site_type_symbol
_atom_site_fract_x
_atom_site_fract_y
_atom_site_fract_z
_atom_site_U_iso_or_equiv
_atom_site_adp_type
_atom_site_occupancy
_atom_site_site_symmetry_order
_atom_site_calc_flag
_atom_site_refinement_flags_posn
_atom_site_refinement_flags_adp
_atom_site_refinement_flags_occupancy
_atom_site_disorder_assembly
_atom_site_disorder_group
Ru1 Ru 0.42692(3) 0.51310(2) 0.26513(3) 0.05370(16) Uani 1 1 d . U . . .
Ru2 Ru 0.09089(3) 0.16333(2) 0.25994(3) 0.05918(17) Uani 1 1 d . U . . .
C57 C 0.5702(4) 0.3021(3) 0.2358(4) 0.0633(17) Uani 1 1 d . U . . .
O5 O 0.3952(3) 0.6223(2) 0.1985(2) 0.0652(12) Uani 1 1 d . U . . .
N1 N 0.3118(4) 0.4796(2) 0.2155(3) 0.0579(13) Uani 1 1 d . U . . .
C4 C 0.3101(4) 0.4540(3) 0.1608(3) 0.0594(16) Uani 1 1 d . U . . .
N5 N 0.5592(4) 0.5259(3) 0.3111(3) 0.0584(13) Uani 1 1 d . U . . .
N3 N 0.3577(3) 0.5289(2) 0.3404(3) 0.0555(12) Uani 1 1 d . U . . .
C21 C 0.1778(4) 0.4882(3) 0.4165(3) 0.0598(16) Uani 1 1 d . U . . .
O1 O -0.1549(3) 0.3561(2) 0.1929(3) 0.0741(14) Uani 1 1 d . U . . .
C46 C 0.6088(5) 0.5703(3) 0.3066(4) 0.0650(17) Uani 1 1 d . U . . .
H46 H 0.5809 0.6026 0.2853 0.078 Uiso 1 1 calc R . . . .
N8 N 0.1944(4) 0.1554(2) 0.3490(3) 0.0609(13) Uani 1 1 d . U . . .
O2 O 0.6251(4) 0.4789(3) 0.0875(3) 0.0852(16) Uani 1 1 d . U . . .
C27 C 0.4680(4) 0.5833(3) 0.4221(3) 0.0573(15) Uani 1 1 d . U . . .
C58 C 0.5584(5) 0.2517(3) 0.2630(4) 0.0700(18) Uani 1 1 d . U . . .
H58 H 0.6081 0.2325 0.2884 0.084 Uiso 1 1 calc R . . . .
C37 C 0.4114(5) 0.3898(3) 0.3124(4) 0.0631(16) Uani 1 1 d . U . . .
H37 H 0.3515 0.3906 0.2886 0.076 Uiso 1 1 calc R . . . .
N9 N 0.0782(4) 0.2461(2) 0.2929(3) 0.0602(13) Uani 1 1 d . U . . .
C56 C 0.4996(5) 0.3284(3) 0.1951(4) 0.0657(17) Uani 1 1 d . U . . .
H56 H 0.5077 0.3622 0.1744 0.079 Uiso 1 1 calc R . . . .
N4 N 0.4607(4) 0.4346(2) 0.3122(3) 0.0571(12) Uani 1 1 d . U . . .
O10 O 0.1037(4) 0.0445(2) 0.2251(3) 0.0776(14) Uani 1 1 d . U . . .
C18 C 0.2580(4) 0.5066(3) 0.4003(4) 0.0594(16) Uani 1 1 d . U . . .
C54 C 0.4015(5) 0.2553(3) 0.2135(4) 0.0630(16) Uani 1 1 d . U . . .
C50 C 0.2775(4) 0.2019(3) 0.2500(4) 0.0611(16) Uani 1 1 d . U . . .
O7 O -0.1949(4) 0.1991(3) 0.0473(3) 0.0799(15) Uani 1 1 d . U . . .
C20 C 0.3885(4) 0.5473(3) 0.4007(3) 0.0548(14) Uani 1 1 d . U . . .
O6 O 0.6552(3) 0.3220(3) 0.2516(3) 0.0801(15) Uani 1 1 d . U . . .
C63 C -0.1064(5) 0.2020(3) 0.0780(4) 0.0692(19) Uani 1 1 d . U . . .
O4 O 0.6808(3) 0.6911(2) 0.4800(2) 0.0723(13) Uani 1 1 d . U . . .
N7 N 0.3189(4) 0.1925(2) 0.3102(3) 0.0624(14) Uani 1 1 d . U . . .
C8 C -0.0741(4) 0.3727(3) 0.1861(4) 0.0616(17) Uani 1 1 d . U . . .
O3 O -0.0531(3) 0.4351(3) 0.4578(3) 0.0793(15) Uani 1 1 d . U . . .
C61 C 0.0199(5) 0.1848(3) 0.1687(4) 0.0653(17) Uani 1 1 d . U . . .
C66 C 0.2813(5) 0.1718(3) 0.3545(4) 0.0625(16) Uani 1 1 d . U . . .
C67 C 0.3300(5) 0.1708(3) 0.4222(4) 0.0662(17) Uani 1 1 d D U . . .
C87 C 0.1161(5) 0.3408(3) 0.3191(4) 0.0709(19) Uani 1 1 d . U . . .
H87 H 0.1567 0.3705 0.3208 0.085 Uiso 1 1 calc R . . . .
C76 C 0.1096(5) 0.1231(3) 0.4271(4) 0.0694(17) Uani 1 1 d . U . . .
N10 N -0.0269(4) 0.1567(3) 0.2875(3) 0.0647(14) Uani 1 1 d . U . . .
C39 C 0.5311(6) 0.3389(4) 0.3787(4) 0.0758(19) Uani 1 1 d . U . . .
H39 H 0.5543 0.3064 0.4019 0.091 Uiso 1 1 calc R . . . .
C9 C -0.0489(5) 0.4257(3) 0.2076(4) 0.0670(18) Uani 1 1 d . U . . .
H9 H -0.0883 0.4487 0.2231 0.080 Uiso 1 1 calc R . . . .
C23 C 0.0202(5) 0.4821(4) 0.3937(4) 0.078(2) Uani 1 1 d . U . . .
H23 H -0.0360 0.4909 0.3666 0.093 Uiso 1 1 calc R . . . .
C38 C 0.4446(6) 0.3407(3) 0.3467(4) 0.0708(18) Uani 1 1 d . U . . .
H38 H 0.4071 0.3097 0.3472 0.085 Uiso 1 1 calc R . . . .
C6 C 0.0633(5) 0.3601(3) 0.1609(3) 0.0626(16) Uani 1 1 d . U . . .
H6 H 0.1021 0.3369 0.1450 0.075 Uiso 1 1 calc R . . . .
C48 C 0.5479(5) 0.4315(3) 0.3446(3) 0.0620(16) Uani 1 1 d . U . . .
C65 C 0.0373(5) 0.2291(3) 0.0705(4) 0.0705(19) Uani 1 1 d . U . . .
H65 H 0.0743 0.2453 0.0467 0.085 Uiso 1 1 calc R . . . .
C28 C 0.5234(5) 0.5774(3) 0.4818(4) 0.0601(16) Uani 1 1 d . U . . .
H28 H 0.5118 0.5489 0.5091 0.072 Uiso 1 1 calc R . . . .
C19 C 0.3312(4) 0.5332(3) 0.4392(4) 0.0579(15) Uani 1 1 d . U . . .
H19 H 0.3408 0.5406 0.4836 0.070 Uiso 1 1 calc R . . . .
C31 C 0.5528(5) 0.6628(3) 0.4049(4) 0.0663(18) Uani 1 1 d . U . . .
H31 H 0.5616 0.6928 0.3786 0.080 Uiso 1 1 calc R . . . .
C53 C 0.1685(5) 0.2116(3) 0.1638(4) 0.0625(16) Uani 1 1 d . U . . .
C49 C 0.4069(4) 0.5806(3) 0.2256(3) 0.0544(14) Uani 1 1 d . U . . .
C17 C 0.2769(4) 0.5043(3) 0.3386(3) 0.0563(15) Uani 1 1 d . U . . .
C64 C -0.0541(5) 0.2267(4) 0.0438(4) 0.075(2) Uani 1 1 d . U . . .
H64 H -0.0793 0.2420 0.0026 0.089 Uiso 1 1 calc R . . . .
N6 N 0.1897(4) 0.1903(3) 0.2225(3) 0.0612(13) Uani 1 1 d . U . . .
C42 C 0.7290(5) 0.4289(4) 0.4022(4) 0.0725(19) Uani 1 1 d . U . . .
H42 H 0.7906 0.4276 0.4213 0.087 Uiso 1 1 calc R . . . .
C52 C 0.2418(5) 0.2382(3) 0.1500(4) 0.0647(17) Uani 1 1 d . U . . .
H52 H 0.2430 0.2567 0.1114 0.078 Uiso 1 1 calc R . . . .
N2 N 0.2203(4) 0.4783(2) 0.2897(3) 0.0593(13) Uani 1 1 d . U . . .
C90 C -0.0988(6) 0.3085(4) 0.3550(4) 0.084(2) Uani 1 1 d . U . . .
H90 H -0.1145 0.3428 0.3710 0.100 Uiso 1 1 calc R . . . .
C5 C 0.0915(5) 0.4138(3) 0.1829(3) 0.0616(16) Uani 1 1 d . U . . .
C69 C 0.1883(5) 0.1454(3) 0.4091(4) 0.0653(17) Uani 1 1 d . U . . .
C2 C 0.1804(4) 0.4334(3) 0.1833(4) 0.0605(16) Uani 1 1 d . U . . .
C60 C 0.0746(5) 0.2082(3) 0.1314(3) 0.0621(16) Uani 1 1 d . U . . .
C96 C -0.0528(5) 0.2065(3) 0.3104(4) 0.0636(17) Uani 1 1 d . U . . .
C40 C 0.5858(5) 0.3840(3) 0.3779(4) 0.0667(17) Uani 1 1 d . U . . .
C26 C 0.1822(5) 0.4587(3) 0.4727(4) 0.0645(17) Uani 1 1 d . U . . .
H26 H 0.2383 0.4511 0.5008 0.077 Uiso 1 1 calc R . . . .
C24 C 0.0252(5) 0.4519(3) 0.4480(4) 0.0663(18) Uani 1 1 d . U . . .
C47 C 0.6007(4) 0.4800(3) 0.3429(3) 0.0598(15) Uani 1 1 d . U . . .
C10 C 0.0332(4) 0.4455(3) 0.2065(4) 0.0632(17) Uani 1 1 d . U . . .
H10 H 0.0501 0.4818 0.2224 0.076 Uiso 1 1 calc R . . . .
C3 C 0.2289(5) 0.4251(3) 0.1384(4) 0.0682(18) Uani 1 1 d . U . . .
H3 H 0.2111 0.4041 0.1000 0.082 Uiso 1 1 calc R . . . .
C32 C 0.4818(5) 0.6274(3) 0.3843(3) 0.0626(17) Uani 1 1 d . U . . .
H32 H 0.4419 0.6333 0.3437 0.075 Uiso 1 1 calc R . . . .
C7 C -0.0189(5) 0.3401(3) 0.1616(3) 0.0634(17) Uani 1 1 d . U . . .
H7 H -0.0371 0.3041 0.1452 0.076 Uiso 1 1 calc R . . . .
C11 C 0.3904(5) 0.4590(3) 0.1393(4) 0.0632(16) Uani 1 1 d . U . . .
C81 C 0.0670(6) 0.0753(4) 0.3992(4) 0.080(2) Uani 1 1 d . U . . .
H81 H 0.0867 0.0565 0.3668 0.096 Uiso 1 1 calc R . . . .
C16 C 0.4015(5) 0.4398(3) 0.0805(4) 0.0694(18) Uani 1 1 d . U . . .
H16 H 0.3540 0.4214 0.0516 0.083 Uiso 1 1 calc R . . . .
C59 C 0.4760(4) 0.2291(3) 0.2540(4) 0.0672(17) Uani 1 1 d . U . . .
H59 H 0.4686 0.1954 0.2751 0.081 Uiso 1 1 calc R . . . .
C62 C -0.0702(5) 0.1813(3) 0.1398(4) 0.0635(17) Uani 1 1 d . U . . .
H62 H -0.1080 0.1645 0.1625 0.076 Uiso 1 1 calc R . . . .
C55 C 0.4166(5) 0.3046(3) 0.1849(4) 0.0653(17) Uani 1 1 d . U . . .
H55 H 0.3680 0.3229 0.1570 0.078 Uiso 1 1 calc R . . . .
C86 C 0.1323(5) 0.2894(3) 0.2959(4) 0.0675(18) Uani 1 1 d . U . . .
H86 H 0.1843 0.2846 0.2815 0.081 Uiso 1 1 calc R . . . .
C95 C -0.0836(5) 0.1153(4) 0.2800(4) 0.0736(19) Uani 1 1 d . U . . .
H95 H -0.0670 0.0809 0.2649 0.088 Uiso 1 1 calc R . . . .
C1 C 0.2360(4) 0.4679(3) 0.2333(4) 0.0576(15) Uani 1 1 d . U . . .
C30 C 0.6116(5) 0.6544(3) 0.4648(3) 0.0597(16) Uani 1 1 d . U . . .
C97 C 0.0051(5) 0.2534(3) 0.3140(3) 0.0630(16) Uani 1 1 d . U . . .
C36 C 0.7363(5) 0.6882(4) 0.5442(4) 0.078(2) Uani 1 1 d . U . . .
H36A H 0.7816 0.7173 0.5503 0.117 Uiso 1 1 calc GR . . . .
H36B H 0.7648 0.6516 0.5513 0.117 Uiso 1 1 calc GR . . . .
H36C H 0.7004 0.6938 0.5748 0.117 Uiso 1 1 calc GR . . . .
C44 C 0.7418(5) 0.5257(4) 0.3622(4) 0.074(2) Uani 1 1 d . U . . .
H44 H 0.8041 0.5258 0.3781 0.088 Uiso 1 1 calc R . . . .
C22 C 0.0960(5) 0.5003(4) 0.3774(4) 0.0723(19) Uani 1 1 d . U . . .
H22 H 0.0912 0.5211 0.3393 0.087 Uiso 1 1 calc R . . . .
C91 C -0.1537(6) 0.2646(4) 0.3493(4) 0.084(2) Uani 1 1 d . U . . .
H91 H -0.2079 0.2693 0.3609 0.101 Uiso 1 1 calc R . . . .
C13 C 0.5390(5) 0.4940(3) 0.1646(4) 0.0653(17) Uani 1 1 d . U . . .
H13 H 0.5863 0.5133 0.1925 0.078 Uiso 1 1 calc R . . . .
C80 C -0.0056(6) 0.0549(4) 0.4195(4) 0.088(2) Uani 1 1 d . U . . .
H80 H -0.0335 0.0214 0.4015 0.105 Uiso 1 1 calc R . . . .
C88 C 0.0418(6) 0.3487(4) 0.3394(4) 0.078(2) Uani 1 1 d . U . . .
H88 H 0.0297 0.3840 0.3549 0.093 Uiso 1 1 calc R . . . .
C51 C 0.3115(5) 0.2321(3) 0.2037(4) 0.0627(16) Uani 1 1 d . U . . .
C12 C 0.4610(5) 0.4864(3) 0.1835(3) 0.0604(16) Uani 1 1 d . U . . .
C25 C 0.1055(5) 0.4397(3) 0.4888(4) 0.0675(18) Uani 1 1 d . U . . .
H25 H 0.1092 0.4190 0.5268 0.081 Uiso 1 1 calc R . . . .
C29 C 0.5968(5) 0.6123(3) 0.5040(4) 0.0638(17) Uani 1 1 d . U . . .
H29 H 0.6355 0.6068 0.5452 0.077 Uiso 1 1 calc R . . . .
C45 C 0.7001(5) 0.5710(4) 0.3319(4) 0.0715(19) Uani 1 1 d . U . . .
H45 H 0.7329 0.6035 0.3278 0.086 Uiso 1 1 calc R . . . .
C83 C -0.2538(5) 0.1759(4) 0.0799(5) 0.083(2) Uani 1 1 d . U . . .
H83A H -0.3147 0.1822 0.0550 0.125 Uiso 1 1 calc GR . . . .
H83B H -0.2448 0.1935 0.1219 0.125 Uiso 1 1 calc GR . . . .
H83C H -0.2430 0.1358 0.0853 0.125 Uiso 1 1 calc GR . . . .
C14 C 0.5508(5) 0.4743(3) 0.1062(4) 0.0701(19) Uani 1 1 d . U . . .
C41 C 0.6812(5) 0.3848(4) 0.4065(4) 0.076(2) Uani 1 1 d . U . . .
H41 H 0.7090 0.3528 0.4285 0.091 Uiso 1 1 calc R . . . .
C94 C -0.1659(5) 0.1185(4) 0.2927(5) 0.080(2) Uani 1 1 d . U . . .
H94 H -0.2047 0.0874 0.2846 0.097 Uiso 1 1 calc R . . . .
C89 C -0.0172(5) 0.3042(3) 0.3373(4) 0.0700(19) Uani 1 1 d . U . . .
C92 C -0.1345(5) 0.2115(4) 0.3266(4) 0.075(2) Uani 1 1 d . U . . .
C15 C 0.4810(5) 0.4474(4) 0.0639(4) 0.076(2) Uani 1 1 d . U . . .
H15 H 0.4877 0.4342 0.0240 0.091 Uiso 1 1 calc R . . . .
C77 C 0.0794(6) 0.1495(4) 0.4732(4) 0.087(2) Uani 1 1 d . U . . .
H77 H 0.1091 0.1819 0.4928 0.104 Uiso 1 1 calc R . . . .
C73A C 0.6046(7) 0.1978(7) 0.4947(9) 0.086(4) Uani 0.5 1 d D U P A 1
C74A C 0.5447(11) 0.2160(9) 0.5280(9) 0.086(4) Uani 0.5 1 d G U P A 1
H74A H 0.5652 0.2335 0.5685 0.103 Uiso 0.5 1 calc R . P A 1
C75A C 0.4547(10) 0.2085(11) 0.5021(12) 0.077(4) Uani 0.5 1 d G U P A 1
H75A H 0.4137 0.2209 0.5249 0.092 Uiso 0.5 1 calc R . P A 1
C70A C 0.4246(7) 0.1829(12) 0.4429(12) 0.072(4) Uani 0.5 1 d DG U P A 1
C71A C 0.4846(12) 0.1647(9) 0.4096(9) 0.081(4) Uani 0.5 1 d G U P A 1
H71A H 0.4641 0.1472 0.3692 0.097 Uiso 0.5 1 calc R . P A 1
C72A C 0.5746(10) 0.1722(7) 0.4355(9) 0.082(4) Uani 0.5 1 d G U P A 1
H72A H 0.6155 0.1598 0.4128 0.099 Uiso 0.5 1 calc R . P A 1
C68 C 0.2687(5) 0.1564(3) 0.4544(4) 0.0702(18) Uani 1 1 d . U . . .
H68 H 0.2786 0.1541 0.4995 0.084 Uiso 1 1 calc R . . . .
C82 C 0.6684(5) 0.3772(4) 0.2291(5) 0.084(2) Uani 1 1 d . U . . .
H82A H 0.6556 0.3771 0.1823 0.126 Uiso 1 1 calc GR . . . .
H82B H 0.7298 0.3887 0.2471 0.126 Uiso 1 1 calc GR . . . .
H82C H 0.6288 0.4035 0.2427 0.126 Uiso 1 1 calc GR . . . .
C35 C -0.0506(6) 0.4010(5) 0.5100(6) 0.099(3) Uani 1 1 d . U . . .
H35A H -0.0133 0.3686 0.5083 0.148 Uiso 1 1 calc GR . . . .
H35B H -0.1105 0.3885 0.5090 0.148 Uiso 1 1 calc GR . . . .
H35C H -0.0262 0.4218 0.5495 0.148 Uiso 1 1 calc GR . . . .
C78 C 0.0060(6) 0.1301(5) 0.4925(5) 0.094(2) Uani 1 1 d . U . . .
H78 H -0.0143 0.1495 0.5243 0.113 Uiso 1 1 calc R . . . .
C98 C 0.0979(5) 0.0915(3) 0.2369(4) 0.0638(17) Uani 1 1 d . U . . .
O9 O -0.1082(5) 0.0686(4) 0.4863(4) 0.122(3) Uani 1 1 d . U . . .
C33 C -0.1809(5) 0.2997(3) 0.1766(4) 0.073(2) Uani 1 1 d . U . . .
H33A H -0.1882 0.2941 0.1306 0.110 Uiso 1 1 calc GR . . . .
H33B H -0.2369 0.2921 0.1873 0.110 Uiso 1 1 calc GR . . . .
H33C H -0.1354 0.2744 0.2006 0.110 Uiso 1 1 calc GR . . . .
C43 C 0.6923(5) 0.4783(4) 0.3701(4) 0.0681(18) Uani 1 1 d . U . . .
C93 C -0.1907(5) 0.1661(4) 0.3165(4) 0.079(2) Uani 1 1 d . U . . .
H93 H -0.2465 0.1684 0.3262 0.095 Uiso 1 1 calc R . . . .
C34 C 0.6983(6) 0.5107(5) 0.1261(6) 0.098(3) Uani 1 1 d . U . . .
H34A H 0.7433 0.5158 0.1023 0.147 Uiso 1 1 calc GR . . . .
H34B H 0.7239 0.4906 0.1659 0.147 Uiso 1 1 calc GR . . . .
H34C H 0.6771 0.5472 0.1360 0.147 Uiso 1 1 calc GR . . . .
C79 C -0.0369(6) 0.0826(5) 0.4648(5) 0.090(2) Uani 1 1 d . U . . .
C85 C -0.1573(9) 0.0240(6) 0.4569(6) 0.122(4) Uani 1 1 d . U . . .
H85A H -0.1833 0.0329 0.4117 0.183 Uiso 1 1 calc GR . . . .
H85B H -0.2045 0.0161 0.4780 0.183 Uiso 1 1 calc GR . . . .
H85C H -0.1192 -0.0087 0.4599 0.183 Uiso 1 1 calc GR . . . .
O8A O 0.6916(9) 0.2032(8) 0.5228(9) 0.100(5) Uani 0.5 1 d D U P A 1
C84A C 0.7523(15) 0.1821(13) 0.4873(13) 0.109(7) Uani 0.5 1 d D U P A 1
H84A H 0.7410 0.2008 0.4458 0.164 Uiso 0.5 1 calc GR . P A 1
H84B H 0.7435 0.1419 0.4808 0.164 Uiso 0.5 1 calc GR . P A 1
H84C H 0.8131 0.1893 0.5116 0.164 Uiso 0.5 1 calc GR . P A 1
C73B C 0.6060(6) 0.1777(6) 0.5069(8) 0.069(4) Uani 0.5 1 d D U P A 2
C74B C 0.5484(10) 0.2016(7) 0.5387(8) 0.071(4) Uani 0.5 1 d G U P A 2
H74B H 0.5707 0.2181 0.5796 0.085 Uiso 0.5 1 calc R . P A 2
C75B C 0.4581(9) 0.2013(10) 0.5108(10) 0.069(4) Uani 0.5 1 d G U P A 2
H75B H 0.4187 0.2177 0.5326 0.082 Uiso 0.5 1 calc R . P A 2
C70B C 0.4254(6) 0.1772(11) 0.4510(11) 0.066(4) Uani 0.5 1 d DG U P A 2
C71B C 0.4830(10) 0.1534(8) 0.4191(8) 0.070(4) Uani 0.5 1 d G U P A 2
H71B H 0.4606 0.1369 0.3783 0.084 Uiso 0.5 1 calc R . P A 2
C72B C 0.5733(9) 0.1536(6) 0.4471(8) 0.069(4) Uani 0.5 1 d G U P A 2
H72B H 0.6126 0.1373 0.4253 0.083 Uiso 0.5 1 calc R . P A 2
O8B O 0.6919(8) 0.1776(7) 0.5408(7) 0.085(4) Uani 0.5 1 d D U P A 2
C84B C 0.7540(11) 0.1484(11) 0.5125(10) 0.089(6) Uani 0.5 1 d D U P A 2
H84D H 0.7496 0.1630 0.4695 0.133 Uiso 0.5 1 calc GR . P A 2
H84E H 0.7401 0.1085 0.5099 0.133 Uiso 0.5 1 calc GR . P A 2
H84F H 0.8141 0.1540 0.5391 0.133 Uiso 0.5 1 calc GR . P A 2

loop_
_atom_site_aniso_label
_atom_site_aniso_U_11
_atom_site_aniso_U_22
_atom_site_aniso_U_33
_atom_site_aniso_U_23
_atom_site_aniso_U_13
_atom_site_aniso_U_12
Ru1 0.0497(3) 0.0476(3) 0.0635(3) -0.0045(2) 0.0137(2) -0.0041(2)
Ru2 0.0572(3) 0.0506(3) 0.0679(3) 0.0016(2) 0.0124(2) -0.0024(2)
C57 0.056(3) 0.066(4) 0.072(4) 0.000(3) 0.025(3) 0.004(3)
O5 0.059(3) 0.058(3) 0.079(3) 0.007(2) 0.018(2) -0.001(2)
N1 0.054(3) 0.051(3) 0.068(3) -0.003(2) 0.014(2) -0.008(2)
C4 0.055(3) 0.056(4) 0.068(4) -0.006(3) 0.015(3) -0.009(3)
N5 0.053(3) 0.060(3) 0.061(3) -0.004(2) 0.012(2) -0.001(2)
N3 0.050(3) 0.049(3) 0.066(3) -0.005(2) 0.012(2) 0.001(2)
C21 0.057(3) 0.058(4) 0.066(4) -0.002(3) 0.018(3) 0.003(3)
O1 0.053(2) 0.064(3) 0.105(4) -0.009(3) 0.019(2) -0.005(2)
C46 0.062(3) 0.062(4) 0.072(4) -0.005(3) 0.019(3) -0.008(3)
N8 0.064(3) 0.051(3) 0.065(3) 0.003(2) 0.012(3) 0.003(2)
O2 0.073(3) 0.096(4) 0.097(4) -0.015(3) 0.040(3) -0.013(3)
C27 0.059(3) 0.050(3) 0.062(4) -0.009(3) 0.014(3) -0.003(3)
C58 0.054(3) 0.061(4) 0.095(5) 0.003(4) 0.020(3) 0.013(3)
C37 0.063(3) 0.056(4) 0.075(4) 0.000(3) 0.026(3) 0.002(3)
N9 0.058(3) 0.055(3) 0.062(3) 0.000(2) 0.005(2) 0.001(2)
C56 0.066(4) 0.060(4) 0.080(4) 0.003(3) 0.034(3) 0.008(3)
N4 0.062(3) 0.051(3) 0.063(3) -0.002(2) 0.024(2) 0.000(2)
O10 0.092(4) 0.061(4) 0.085(4) -0.003(3) 0.032(3) -0.008(3)
C18 0.055(3) 0.050(3) 0.073(4) 0.003(3) 0.016(3) 0.008(3)
C54 0.064(4) 0.050(4) 0.074(4) -0.001(3) 0.016(3) 0.006(3)
C50 0.057(3) 0.055(4) 0.069(4) 0.003(3) 0.013(3) 0.001(3)
O7 0.067(3) 0.084(4) 0.081(3) -0.008(3) 0.006(3) -0.006(3)
C20 0.056(3) 0.044(3) 0.064(4) -0.002(3) 0.015(3) 0.002(3)
O6 0.057(3) 0.074(3) 0.115(4) 0.007(3) 0.032(3) 0.002(2)
C63 0.061(4) 0.061(4) 0.078(5) -0.006(4) 0.005(3) -0.003(3)
O4 0.070(3) 0.076(3) 0.069(3) -0.001(3) 0.014(2) -0.020(3)
N7 0.058(3) 0.052(3) 0.074(3) 0.000(3) 0.011(3) 0.007(2)
C8 0.044(3) 0.070(4) 0.068(4) 0.002(3) 0.009(3) -0.005(3)
O3 0.058(3) 0.091(4) 0.090(4) 0.004(3) 0.020(3) -0.006(3)
C61 0.074(4) 0.051(3) 0.066(4) 0.001(3) 0.007(3) 0.002(3)
C66 0.060(3) 0.057(4) 0.071(4) 0.006(3) 0.017(3) 0.007(3)
C67 0.064(4) 0.055(4) 0.075(4) 0.000(3) 0.009(3) 0.007(3)
C87 0.069(4) 0.059(4) 0.074(4) -0.001(3) -0.003(3) -0.002(3)
C76 0.069(4) 0.068(4) 0.070(4) 0.000(3) 0.014(3) 0.000(3)
N10 0.058(3) 0.062(3) 0.072(3) 0.003(3) 0.013(3) -0.004(3)
C39 0.077(4) 0.075(5) 0.080(4) 0.004(4) 0.030(4) 0.015(4)
C9 0.056(3) 0.057(4) 0.088(5) 0.002(3) 0.017(3) 0.002(3)
C23 0.054(4) 0.087(5) 0.087(5) 0.003(4) 0.009(3) 0.005(4)
C38 0.082(4) 0.059(4) 0.081(4) 0.000(3) 0.039(4) -0.004(3)
C6 0.057(3) 0.063(4) 0.067(4) 0.000(3) 0.013(3) -0.008(3)
C48 0.062(3) 0.063(4) 0.065(4) 0.001(3) 0.023(3) 0.014(3)
C65 0.071(4) 0.064(4) 0.077(5) 0.002(4) 0.019(4) -0.009(3)
C28 0.063(4) 0.048(3) 0.070(4) -0.002(3) 0.018(3) 0.002(3)
C19 0.055(3) 0.052(4) 0.066(4) 0.000(3) 0.015(3) 0.003(3)
C31 0.071(4) 0.060(4) 0.067(4) 0.001(3) 0.016(3) -0.012(3)
C53 0.060(3) 0.054(4) 0.071(4) 0.002(3) 0.012(3) 0.000(3)
C49 0.051(3) 0.053(4) 0.058(3) -0.004(3) 0.011(3) -0.007(3)
C17 0.053(3) 0.049(3) 0.064(4) -0.003(3) 0.010(3) 0.006(3)
C64 0.078(4) 0.065(5) 0.075(5) 0.000(4) 0.009(4) -0.002(4)
N6 0.057(3) 0.057(3) 0.069(3) 0.002(3) 0.015(3) -0.002(2)
C42 0.058(4) 0.086(5) 0.073(4) 0.006(4) 0.016(3) 0.008(4)
C52 0.069(4) 0.055(4) 0.072(4) 0.003(3) 0.019(3) -0.001(3)
N2 0.055(3) 0.050(3) 0.071(3) 0.001(2) 0.012(3) -0.003(2)
C90 0.078(5) 0.082(5) 0.087(5) -0.013(4) 0.014(4) 0.008(4)
C5 0.061(3) 0.054(4) 0.066(4) 0.002(3) 0.010(3) -0.007(3)
C69 0.067(4) 0.058(4) 0.069(4) 0.002(3) 0.012(3) 0.007(3)
C2 0.052(3) 0.057(4) 0.070(4) 0.001(3) 0.011(3) -0.012(3)
C60 0.058(3) 0.059(4) 0.066(4) 0.000(3) 0.010(3) -0.011(3)
C96 0.058(3) 0.063(4) 0.066(4) -0.003(3) 0.008(3) 0.008(3)
C40 0.071(4) 0.066(4) 0.068(4) 0.006(3) 0.027(3) 0.010(3)
C26 0.055(3) 0.067(4) 0.071(4) -0.002(3) 0.016(3) 0.002(3)
C24 0.055(3) 0.067(4) 0.081(5) -0.006(4) 0.025(3) -0.004(3)
C47 0.057(3) 0.060(4) 0.068(4) -0.002(3) 0.025(3) 0.001(3)
C10 0.053(3) 0.056(4) 0.077(4) 0.002(3) 0.009(3) -0.013(3)
C3 0.067(4) 0.065(4) 0.069(4) -0.005(3) 0.012(3) -0.018(3)
C32 0.070(4) 0.058(4) 0.058(4) -0.005(3) 0.011(3) -0.002(3)
C7 0.062(3) 0.062(4) 0.064(4) -0.003(3) 0.011(3) -0.009(3)
C11 0.067(4) 0.054(4) 0.071(4) -0.005(3) 0.020(3) -0.007(3)
C81 0.088(4) 0.076(4) 0.077(4) -0.005(3) 0.023(4) -0.008(3)
C16 0.072(4) 0.067(4) 0.068(4) -0.014(3) 0.017(3) -0.015(3)
C59 0.056(3) 0.056(4) 0.090(5) 0.003(3) 0.019(3) 0.002(3)
C62 0.062(3) 0.058(4) 0.068(4) -0.004(3) 0.011(3) -0.003(3)
C55 0.069(4) 0.062(4) 0.069(4) -0.002(3) 0.024(3) 0.001(3)
C86 0.067(4) 0.055(4) 0.070(4) 0.000(3) -0.002(3) -0.003(3)
C95 0.066(4) 0.065(4) 0.090(5) 0.000(4) 0.020(4) -0.007(3)
C1 0.054(3) 0.046(3) 0.071(4) 0.001(3) 0.013(3) -0.004(3)
C30 0.063(4) 0.055(4) 0.063(4) -0.010(3) 0.020(3) -0.009(3)
C97 0.063(3) 0.058(4) 0.061(4) 0.000(3) 0.004(3) 0.006(3)
C36 0.064(4) 0.067(5) 0.091(6) -0.003(4) -0.002(4) -0.007(4)
C44 0.056(4) 0.095(6) 0.070(4) -0.007(4) 0.015(3) -0.013(4)
C22 0.057(4) 0.079(5) 0.083(5) 0.011(4) 0.022(3) 0.010(3)
C91 0.077(5) 0.092(6) 0.082(5) -0.014(4) 0.018(4) 0.015(4)
C13 0.057(3) 0.061(4) 0.077(4) -0.002(3) 0.016(3) 0.002(3)
C80 0.092(5) 0.090(5) 0.082(5) -0.012(4) 0.025(4) -0.020(4)
C88 0.083(4) 0.067(4) 0.074(4) -0.009(3) 0.003(4) 0.005(4)
C51 0.066(4) 0.048(4) 0.075(4) 0.000(3) 0.019(3) 0.003(3)
C12 0.061(3) 0.051(3) 0.068(4) -0.003(3) 0.014(3) 0.000(3)
C25 0.064(4) 0.063(4) 0.072(4) 0.001(3) 0.011(3) -0.002(3)
C29 0.065(4) 0.056(4) 0.066(4) -0.007(3) 0.007(3) 0.003(3)
C45 0.056(4) 0.075(5) 0.082(5) -0.008(4) 0.015(3) -0.010(3)
C83 0.065(4) 0.080(6) 0.098(6) -0.006(5) 0.006(4) -0.016(4)
C14 0.073(4) 0.063(4) 0.075(5) -0.001(4) 0.021(4) -0.002(3)
C41 0.073(4) 0.088(5) 0.069(4) 0.010(4) 0.021(4) 0.026(4)
C94 0.057(4) 0.078(5) 0.107(6) 0.003(4) 0.021(4) -0.011(4)
C89 0.068(4) 0.069(4) 0.068(4) -0.001(3) 0.006(3) 0.009(3)
C92 0.063(4) 0.080(5) 0.077(4) -0.001(4) 0.011(3) 0.001(4)
C15 0.080(5) 0.077(5) 0.078(5) -0.015(4) 0.031(4) -0.011(4)
C77 0.083(4) 0.095(5) 0.082(4) -0.021(4) 0.020(4) -0.009(4)
C73A 0.072(6) 0.092(9) 0.089(7) -0.009(7) 0.013(5) 0.007(6)
C74A 0.072(6) 0.093(9) 0.087(7) -0.013(7) 0.012(5) 0.004(6)
C75A 0.072(6) 0.077(8) 0.078(7) -0.002(6) 0.013(5) 0.008(6)
C70A 0.072(6) 0.068(7) 0.072(6) 0.002(6) 0.010(5) 0.012(5)
C71A 0.074(5) 0.082(8) 0.083(7) -0.004(6) 0.013(5) 0.012(5)
C72A 0.072(5) 0.087(8) 0.085(7) -0.006(6) 0.017(5) 0.012(6)
C68 0.075(4) 0.062(4) 0.070(4) 0.002(3) 0.012(3) 0.003(3)
C82 0.062(4) 0.077(6) 0.119(7) 0.005(5) 0.032(4) -0.003(4)
C35 0.063(5) 0.097(7) 0.135(8) 0.027(6) 0.024(5) -0.003(5)
C78 0.089(5) 0.103(5) 0.091(5) -0.019(4) 0.025(4) -0.010(4)
C98 0.065(4) 0.051(4) 0.076(4) 0.000(3) 0.021(3) 0.000(3)
O9 0.104(5) 0.151(7) 0.117(5) -0.026(5) 0.039(4) -0.038(5)
C33 0.055(4) 0.064(5) 0.103(6) -0.005(4) 0.025(4) -0.007(3)
C43 0.056(3) 0.080(5) 0.069(4) -0.003(4) 0.016(3) 0.005(3)
C93 0.058(4) 0.091(6) 0.091(5) 0.000(4) 0.023(4) 0.005(4)
C34 0.078(5) 0.101(7) 0.122(8) -0.009(6) 0.038(5) -0.018(5)
C79 0.080(4) 0.106(5) 0.085(5) -0.016(4) 0.022(4) -0.015(4)
C85 0.123(9) 0.133(10) 0.113(8) -0.019(7) 0.034(7) -0.035(8)
O8A 0.071(7) 0.116(10) 0.105(9) -0.014(8) 0.010(6) -0.001(7)
C84A 0.075(11) 0.131(17) 0.123(16) -0.017(14) 0.025(12) 0.000(12)
C73B 0.055(6) 0.073(9) 0.076(8) -0.003(7) 0.014(6) 0.001(6)
C74B 0.068(7) 0.066(8) 0.076(8) -0.002(7) 0.015(6) -0.003(6)
C75B 0.062(7) 0.070(8) 0.071(8) 0.001(7) 0.012(6) 0.008(6)
C70B 0.066(7) 0.063(8) 0.066(7) 0.005(6) 0.010(6) 0.006(6)
C71B 0.064(6) 0.075(8) 0.069(7) 0.004(6) 0.012(6) 0.010(6)
C72B 0.058(6) 0.072(8) 0.077(8) 0.002(7) 0.017(6) 0.000(6)
O8B 0.058(6) 0.103(9) 0.085(8) -0.011(7) 0.006(5) 0.006(6)
C84B 0.051(8) 0.128(15) 0.080(11) -0.015(11) 0.001(8) 0.015(10)

loop_
_atom_type_symbol
_atom_type_description
_atom_type_scat_dispersion_real
_atom_type_scat_dispersion_imag
_atom_type_scat_source
C C 0.0140 0.0070 'International Tables Vol C Tables 4.2.6.8 and 6.1.1.4'
H H 0.0000 0.0000 'International Tables Vol C Tables 4.2.6.8 and 6.1.1.4'
N N 0.0250 0.0140 'International Tables Vol C Tables 4.2.6.8 and 6.1.1.4'
O O 0.0390 0.0250 'International Tables Vol C Tables 4.2.6.8 and 6.1.1.4'
Ru Ru -0.0760 2.5660 'International Tables Vol C Tables 4.2.6.8 and 6.1.1.4'

loop_
_geom_angle_atom_site_label_1
_geom_angle_atom_site_label_2
_geom_angle_atom_site_label_3
_geom_angle
N1 Ru1 N5 163.8(2)
N1 Ru1 N3 85.5(2)
N1 Ru1 N4 89.0(2)
N1 Ru1 C12 79.2(3)
N5 Ru1 N3 103.8(2)
N5 Ru1 N4 78.9(2)
N4 Ru1 N3 84.8(2)
C49 Ru1 N1 94.6(3)
C49 Ru1 N5 97.2(3)
C49 Ru1 N3 97.7(3)
C49 Ru1 N4 175.7(2)
C49 Ru1 C12 85.8(3)
C12 Ru1 N5 90.7(3)
C12 Ru1 N3 164.5(2)
C12 Ru1 N4 92.7(3)
N9 Ru2 N8 84.2(2)
C61 Ru2 N8 163.7(3)
C61 Ru2 N9 90.8(3)
C61 Ru2 N10 89.5(3)
N10 Ru2 N8 104.7(2)
N10 Ru2 N9 79.2(2)
N6 Ru2 N8 84.7(2)
N6 Ru2 N9 88.9(2)
N6 Ru2 C61 79.7(3)
N6 Ru2 N10 163.8(2)
C98 Ru2 N8 94.3(3)
C98 Ru2 N9 175.6(3)
C98 Ru2 C61 91.7(3)
C98 Ru2 N10 97.2(3)
C98 Ru2 N6 95.1(3)
C58 C57 C56 120.1(7)
O6 C57 C58 115.2(6)
O6 C57 C56 124.7(7)
C4 N1 Ru1 118.2(5)
C4 N1 C1 109.5(5)
C1 N1 Ru1 130.9(5)
N1 C4 C3 110.0(6)
N1 C4 C11 115.1(6)
C3 C4 C11 134.8(7)
C46 N5 Ru1 127.6(5)
C46 N5 C47 117.8(6)
C47 N5 Ru1 114.1(5)
C20 N3 Ru1 130.5(4)
C20 N3 C17 105.5(6)
C17 N3 Ru1 121.4(4)
C26 C21 C18 120.6(6)
C22 C21 C18 121.1(7)
C22 C21 C26 118.3(7)
C8 O1 C33 117.5(6)
N5 C46 H46 118.7
N5 C46 C45 122.5(7)
C45 C46 H46 118.7
C66 N8 Ru2 122.7(5)
C69 N8 Ru2 130.2(5)
C69 N8 C66 105.9(6)
C14 O2 C34 119.7(7)
C28 C27 C20 120.8(7)
C28 C27 C32 118.6(6)
C32 C27 C20 120.2(6)
C57 C58 H58 119.6
C59 C58 C57 120.7(7)
C59 C58 H58 119.6
N4 C37 H37 118.7
N4 C37 C38 122.6(7)
C38 C37 H37 118.7
C86 N9 Ru2 129.0(5)
C86 N9 C97 117.9(7)
C97 N9 Ru2 113.1(5)
C57 C56 H56 120.7
C57 C56 C55 118.7(7)
C55 C56 H56 120.7
C37 N4 Ru1 129.9(5)
C37 N4 C48 117.5(6)
C48 N4 Ru1 112.6(5)
C19 C18 C21 128.5(7)
C19 C18 C17 104.3(6)
C17 C18 C21 127.1(6)
C59 C54 C51 121.8(7)
C55 C54 C59 116.7(7)
C55 C54 C51 121.5(6)
N7 C50 N6 125.3(7)
N7 C50 C51 126.5(6)
N6 C50 C51 107.8(6)
C63 O7 C83 119.1(7)
N3 C20 C27 123.8(6)
N3 C20 C19 111.6(6)
C19 C20 C27 124.2(6)
C57 O6 C82 116.6(6)
O7 C63 C62 123.7(8)
C64 C63 O7 115.4(7)
C64 C63 C62 121.0(7)
C30 O4 C36 116.6(6)
C50 N7 C66 125.0(6)
O1 C8 C9 115.2(7)
C7 C8 O1 124.5(7)
C7 C8 C9 120.2(7)
C24 O3 C35 117.5(6)
C60 C61 Ru2 112.4(5)
C62 C61 Ru2 130.6(6)
C62 C61 C60 117.0(7)
N8 C66 C67 109.2(7)
N7 C66 N8 129.8(7)
N7 C66 C67 120.5(7)
C66 C67 C70B 129.3(11)
C70A C67 C66 122.1(12)
C68 C67 C66 104.9(6)
C68 C67 C70A 133.0(12)
C68 C67 C70B 125.4(11)
C86 C87 H87 120.2
C88 C87 H87 120.2
C88 C87 C86 119.5(8)
C81 C76 C69 121.7(8)
C77 C76 C69 119.3(8)
C77 C76 C81 119.0(8)
C96 N10 Ru2 113.2(5)
C95 N10 Ru2 130.0(6)
C95 N10 C96 116.3(7)
C38 C39 H39 119.6
C38 C39 C40 120.7(8)
C40 C39 H39 119.6
C8 C9 H9 119.9
C10 C9 C8 120.2(7)
C10 C9 H9 119.9
C24 C23 H23 119.4
C24 C23 C22 121.2(7)
C22 C23 H23 119.4
C37 C38 H38 120.7
C39 C38 C37 118.6(8)
C39 C38 H38 120.7
C5 C6 H6 119.0
C7 C6 H6 119.0
C7 C6 C5 122.0(7)
N4 C48 C40 123.0(7)
N4 C48 C47 116.8(6)
C40 C48 C47 120.2(7)
C64 C65 H65 119.5
C60 C65 H65 119.5
C60 C65 C64 121.0(8)
C27 C28 H28 119.0
C27 C28 C29 121.9(7)
C29 C28 H28 119.0
C18 C19 C20 107.6(6)
C18 C19 H19 126.2
C20 C19 H19 126.2
C32 C31 H31 120.1
C32 C31 C30 119.8(7)
C30 C31 H31 120.1
N6 C53 C52 110.9(6)
N6 C53 C60 114.4(7)
C52 C53 C60 134.2(7)
O5 C49 Ru1 177.1(6)
N3 C17 C18 110.9(6)
N2 C17 N3 129.2(7)
N2 C17 C18 119.8(6)
C63 C64 C65 118.9(8)
C63 C64 H64 120.6
C65 C64 H64 120.6
C50 N6 Ru2 132.2(5)
C53 N6 Ru2 118.2(5)
C53 N6 C50 108.2(6)
C41 C42 H42 118.6
C41 C42 C43 122.8(7)
C43 C42 H42 118.6
C53 C52 H52 126.7
C51 C52 C53 106.6(7)
C51 C52 H52 126.7
C1 N2 C17 124.7(6)
C91 C90 H90 119.5
C91 C90 C89 120.9(9)
C89 C90 H90 119.5
C6 C5 C2 120.8(7)
C10 C5 C6 116.7(7)
C10 C5 C2 122.4(7)
N8 C69 C76 125.7(6)
N8 C69 C68 111.5(7)
C68 C69 C76 122.7(7)
C3 C2 C5 129.4(7)
C3 C2 C1 105.6(6)
C1 C2 C5 124.9(7)
C61 C60 C53 115.1(6)
C65 C60 C61 120.4(6)
C65 C60 C53 124.3(7)
N10 C96 C97 117.1(7)
N10 C96 C92 121.6(7)
C92 C96 C97 121.2(7)
C39 C40 C48 117.5(7)
C39 C40 C41 125.0(8)
C48 C40 C41 117.4(7)
C21 C26 H26 119.2
C21 C26 C25 121.6(7)
C25 C26 H26 119.2
O3 C24 C23 115.8(7)
O3 C24 C25 123.5(8)
C23 C24 C25 120.6(7)
N5 C47 C48 117.5(6)
N5 C47 C43 122.4(7)
C43 C47 C48 120.0(7)
C9 C10 C5 121.6(7)
C9 C10 H10 119.2
C5 C10 H10 119.2
C4 C3 H3 126.5
C2 C3 C4 107.0(6)
C2 C3 H3 126.5
C27 C32 H32 119.6
C31 C32 C27 120.8(7)
C31 C32 H32 119.6
C8 C7 C6 119.3(7)
C8 C7 H7 120.4
C6 C7 H7 120.4
C16 C11 C4 125.4(6)
C16 C11 C12 120.3(7)
C12 C11 C4 114.3(6)
C76 C81 H81 120.3
C76 C81 C80 119.5(9)
C80 C81 H81 120.3
C11 C16 H16 119.5
C15 C16 C11 120.9(7)
C15 C16 H16 119.5
C58 C59 C54 120.8(7)
C58 C59 H59 119.6
C54 C59 H59 119.6
C63 C62 H62 119.2
C61 C62 C63 121.6(8)
C61 C62 H62 119.2
C56 C55 H55 118.6
C54 C55 C56 122.8(7)
C54 C55 H55 118.6
N9 C86 C87 122.9(8)
N9 C86 H86 118.6
C87 C86 H86 118.6
N10 C95 H95 117.7
N10 C95 C94 124.6(9)
C94 C95 H95 117.7
N1 C1 C2 107.8(6)
N2 C1 N1 126.6(6)
N2 C1 C2 124.8(6)
O4 C30 C31 115.1(6)
O4 C30 C29 124.8(6)
C29 C30 C31 120.0(6)
N9 C97 C96 117.3(7)
N9 C97 C89 123.2(7)
C89 C97 C96 119.5(7)
O4 C36 H36A 109.5
O4 C36 H36B 109.5
O4 C36 H36C 109.5
H36A C36 H36B 109.5
H36A C36 H36C 109.5
H36B C36 H36C 109.5
C45 C44 H44 120.1
C45 C44 C43 119.7(7)
C43 C44 H44 120.1
C21 C22 C23 120.0(8)
C21 C22 H22 120.0
C23 C22 H22 120.0
C90 C91 H91 118.5
C90 C91 C92 123.1(9)
C92 C91 H91 118.5
C12 C13 H13 118.5
C12 C13 C14 123.0(7)
C14 C13 H13 118.5
C81 C80 H80 119.5
C79 C80 C81 121.0(9)
C79 C80 H80 119.5
C87 C88 H88 120.2
C87 C88 C89 119.7(8)
C89 C88 H88 120.2
C50 C51 C54 126.5(7)
C52 C51 C54 126.9(7)
C52 C51 C50 106.5(6)
C11 C12 Ru1 113.0(5)
C13 C12 Ru1 130.1(5)
C13 C12 C11 116.8(7)
C26 C25 H25 120.9
C24 C25 C26 118.2(7)
C24 C25 H25 120.9
C28 C29 H29 120.7
C30 C29 C28 118.6(7)
C30 C29 H29 120.7
C46 C45 H45 119.9
C44 C45 C46 120.2(8)
C44 C45 H45 119.9
O7 C83 H83A 109.5
O7 C83 H83B 109.5
O7 C83 H83C 109.5
H83A C83 H83B 109.5
H83A C83 H83C 109.5
H83B C83 H83C 109.5
O2 C14 C13 124.7(7)
O2 C14 C15 116.2(7)
C15 C14 C13 119.1(7)
C42 C41 C40 121.3(8)
C42 C41 H41 119.4
C40 C41 H41 119.4
C95 C94 H94 120.2
C93 C94 C95 119.6(8)
C93 C94 H94 120.2
C97 C89 C90 118.9(8)
C97 C89 C88 116.9(8)
C88 C89 C90 124.2(8)
C96 C92 C91 116.3(8)
C93 C92 C96 118.3(8)
C93 C92 C91 125.3(8)
C16 C15 H15 120.1
C14 C15 C16 119.7(8)
C14 C15 H15 120.1
C76 C77 H77 119.1
C76 C77 C78 121.8(9)
C78 C77 H77 119.1
C74A C73A C72A 120.0
O8A C73A C74A 118.3(15)
O8A C73A C72A 121.6(15)
C73A C74A H74A 120.0
C75A C74A C73A 120.0
C75A C74A H74A 120.0
C74A C75A H75A 120.0
C74A C75A C70A 120.0
C70A C75A H75A 120.0
C75A C70A C67 116.7(17)
C75A C70A C71A 120.0
C71A C70A C67 122.9(17)
C70A C71A H71A 120.0
C72A C71A C70A 120.0
C72A C71A H71A 120.0
C73A C72A H72A 120.0
C71A C72A C73A 120.0
C71A C72A H72A 120.0
C67 C68 C69 108.3(7)
C67 C68 H68 125.9
C69 C68 H68 125.9
O6 C82 H82A 109.5
O6 C82 H82B 109.5
O6 C82 H82C 109.5
H82A C82 H82B 109.5
H82A C82 H82C 109.5
H82B C82 H82C 109.5
O3 C35 H35A 109.5
O3 C35 H35B 109.5
O3 C35 H35C 109.5
H35A C35 H35B 109.5
H35A C35 H35C 109.5
H35B C35 H35C 109.5
C77 C78 H78 120.3
C79 C78 C77 119.4(9)
C79 C78 H78 120.3
O10 C98 Ru2 176.8(7)
C79 O9 C85 116.5(9)
O1 C33 H33A 109.5
O1 C33 H33B 109.5
O1 C33 H33C 109.5
H33A C33 H33B 109.5
H33A C33 H33C 109.5
H33B C33 H33C 109.5
C47 C43 C42 118.1(7)
C47 C43 C44 117.3(7)
C44 C43 C42 124.6(7)
C94 C93 C92 119.6(8)
C94 C93 H93 120.2
C92 C93 H93 120.2
O2 C34 H34A 109.5
O2 C34 H34B 109.5
O2 C34 H34C 109.5
H34A C34 H34B 109.5
H34A C34 H34C 109.5
H34B C34 H34C 109.5
C80 C79 C78 119.2(9)
O9 C79 C80 126.7(9)
O9 C79 C78 114.0(9)
O9 C85 H85A 109.5
O9 C85 H85B 109.5
O9 C85 H85C 109.5
H85A C85 H85B 109.5
H85A C85 H85C 109.5
H85B C85 H85C 109.5
C73A O8A C84A 116.7(17)
O8A C84A H84A 109.5
O8A C84A H84B 109.5
O8A C84A H84C 109.5
H84A C84A H84B 109.5
H84A C84A H84C 109.5
H84B C84A H84C 109.5
C74B C73B C72B 120.0
O8B C73B C74B 114.4(12)
O8B C73B C72B 125.5(12)
C73B C74B H74B 120.0
C75B C74B C73B 120.0
C75B C74B H74B 120.0
C74B C75B H75B 120.0
C74B C75B C70B 120.0
C70B C75B H75B 120.0
C75B C70B C67 122.1(15)
C71B C70B C67 117.6(15)
C71B C70B C75B 120.0
C70B C71B H71B 120.0
C70B C71B C72B 120.0
C72B C71B H71B 120.0
C73B C72B H72B 120.0
C71B C72B C73B 120.0
C71B C72B H72B 120.0
C73B O8B C84B 116.8(14)
O8B C84B H84D 109.5
O8B C84B H84E 109.5
O8B C84B H84F 109.5
H84D C84B H84E 109.5
H84D C84B H84F 109.5
H84E C84B H84F 109.5

loop_
_geom_bond_atom_site_label_1
_geom_bond_atom_site_label_2
_geom_bond_distance
Ru1 N1 2.018(5)
Ru1 N5 2.081(5)
Ru1 N3 2.204(6)
Ru1 N4 2.144(6)
Ru1 C49 1.821(7)
Ru1 C12 2.070(7)
Ru2 N8 2.189(6)
Ru2 N9 2.137(6)
Ru2 C61 2.068(7)
Ru2 N10 2.083(6)
Ru2 N6 2.025(6)
Ru2 C98 1.806(8)
C57 C58 1.379(11)
C57 C56 1.380(10)
C57 O6 1.373(9)
O5 C49 1.151(8)
N1 C4 1.327(9)
N1 C1 1.367(9)
C4 C3 1.422(9)
C4 C11 1.451(10)
N5 C46 1.337(9)
N5 C47 1.373(9)
N3 C20 1.345(9)
N3 C17 1.389(9)
C21 C18 1.455(10)
C21 C26 1.394(11)
C21 C22 1.375(10)
O1 C8 1.370(8)
O1 C33 1.432(9)
C46 H46 0.9500
C46 C45 1.395(10)
N8 C66 1.393(9)
N8 C69 1.347(10)
O2 C14 1.329(10)
O2 C34 1.452(11)
C27 C20 1.491(9)
C27 C28 1.368(10)
C27 C32 1.387(10)
C58 H58 0.9500
C58 C59 1.369(10)
C37 H37 0.9500
C37 N4 1.324(9)
C37 C38 1.419(11)
N9 C86 1.332(10)
N9 C97 1.347(10)
C56 H56 0.9500
C56 C55 1.387(11)
N4 C48 1.370(9)
O10 C98 1.167(9)
C18 C19 1.393(10)
C18 C17 1.438(10)
C54 C59 1.416(10)
C54 C55 1.383(11)
C54 C51 1.480(10)
C50 N7 1.317(9)
C50 N6 1.382(9)
C50 C51 1.443(11)
O7 C63 1.379(9)
O7 C83 1.409(11)
C20 C19 1.410(10)
O6 C82 1.444(11)
C63 C64 1.371(12)
C63 C62 1.404(11)
O4 C30 1.371(8)
O4 C36 1.441(9)
N7 C66 1.341(10)
C8 C9 1.378(11)
C8 C7 1.367(11)
O3 C24 1.358(9)
O3 C35 1.385(11)
C61 C60 1.434(11)
C61 C62 1.393(10)
C66 C67 1.469(11)
C67 C70A 1.465(12)
C67 C68 1.364(12)
C67 C70B 1.474(11)
C87 H87 0.9500
C87 C86 1.380(11)
C87 C88 1.358(12)
C76 C69 1.484(11)
C76 C81 1.386(12)
C76 C77 1.362(12)
N10 C96 1.394(10)
N10 C95 1.314(10)
C39 H39 0.9500
C39 C38 1.356(12)
C39 C40 1.383(12)
C9 H9 0.9500
C9 C10 1.376(10)
C23 H23 0.9500
C23 C24 1.364(12)
C23 C22 1.391(12)
C38 H38 0.9500
C6 H6 0.9500
C6 C5 1.405(10)
C6 C7 1.378(10)
C48 C40 1.399(10)
C48 C47 1.433(11)
C65 H65 0.9500
C65 C64 1.402(11)
C65 C60 1.391(11)
C28 H28 0.9500
C28 C29 1.404(10)
C19 H19 0.9500
C31 H31 0.9500
C31 C32 1.381(10)
C31 C30 1.400(10)
C53 N6 1.330(9)
C53 C52 1.409(11)
C53 C60 1.462(10)
C17 N2 1.349(9)
C64 H64 0.9500
C42 H42 0.9500
C42 C41 1.313(13)
C42 C43 1.421(12)
C52 H52 0.9500
C52 C51 1.385(10)
N2 C1 1.326(9)
C90 H90 0.9500
C90 C91 1.346(14)
C90 C89 1.426(12)
C5 C2 1.468(9)
C5 C10 1.382(11)
C69 C68 1.411(11)
C2 C3 1.390(11)
C2 C1 1.461(10)
C96 C97 1.435(11)
C96 C92 1.415(11)
C40 C41 1.465(11)
C26 H26 0.9500
C26 C25 1.409(11)
C24 C25 1.372(10)
C47 C43 1.406(10)
C10 H10 0.9500
C3 H3 0.9500
C32 H32 0.9500
C7 H7 0.9500
C11 C16 1.402(11)
C11 C12 1.427(10)
C81 H81 0.9500
C81 C80 1.406(13)
C16 H16 0.9500
C16 C15 1.394(11)
C59 H59 0.9500
C62 H62 0.9500
C55 H55 0.9500
C86 H86 0.9500
C95 H95 0.9500
C95 C94 1.387(11)
C30 C29 1.377(11)
C97 C89 1.397(11)
C36 H36A 0.9800
C36 H36B 0.9800
C36 H36C 0.9800
C44 H44 0.9500
C44 C45 1.349(12)
C44 C43 1.411(12)
C22 H22 0.9500
C91 H91 0.9500
C91 C92 1.427(13)
C13 H13 0.9500
C13 C12 1.395(10)
C13 C14 1.402(11)
C80 H80 0.9500
C80 C79 1.373(14)
C88 H88 0.9500
C88 C89 1.406(12)
C25 H25 0.9500
C29 H29 0.9500
C45 H45 0.9500
C83 H83A 0.9800
C83 H83B 0.9800
C83 H83C 0.9800
C14 C15 1.393(11)
C41 H41 0.9500
C94 H94 0.9500
C94 C93 1.350(13)
C92 C93 1.382(13)
C15 H15 0.9500
C77 H77 0.9500
C77 C78 1.399(14)
C73A C74A 1.3900
C73A C72A 1.3900
C73A O8A 1.350(12)
C74A H74A 0.9500
C74A C75A 1.3900
C75A H75A 0.9500
C75A C70A 1.3900
C70A C71A 1.3900
C71A H71A 0.9500
C71A C72A 1.3900
C72A H72A 0.9500
C68 H68 0.9500
C82 H82A 0.9800
C82 H82B 0.9800
C82 H82C 0.9800
C35 H35A 0.9800
C35 H35B 0.9800
C35 H35C 0.9800
C78 H78 0.9500
C78 C79 1.381(14)
O9 C79 1.358(12)
O9 C85 1.377(14)
C33 H33A 0.9800
C33 H33B 0.9800
C33 H33C 0.9800
C93 H93 0.9500
C34 H34A 0.9800
C34 H34B 0.9800
C34 H34C 0.9800
C85 H85A 0.9800
C85 H85B 0.9800
C85 H85C 0.9800
O8A C84A 1.455(18)
C84A H84A 0.9800
C84A H84B 0.9800
C84A H84C 0.9800
C73B C74B 1.3900
C73B C72B 1.3900
C73B O8B 1.360(11)
C74B H74B 0.9500
C74B C75B 1.3900
C75B H75B 0.9500
C75B C70B 1.3900
C70B C71B 1.3900
C71B H71B 0.9500
C71B C72B 1.3900
C72B H72B 0.9500
O8B C84B 1.452(17)
C84B H84D 0.9800
C84B H84E 0.9800
C84B H84F 0.9800

loop_
_geom_torsion_atom_site_label_1
_geom_torsion_atom_site_label_2
_geom_torsion_atom_site_label_3
_geom_torsion_atom_site_label_4
_geom_torsion
Ru1 N1 C4 C3 170.0(5)
Ru1 N1 C4 C11 -7.1(9)
Ru1 N1 C1 N2 2.4(11)
Ru1 N1 C1 C2 -168.2(5)
Ru1 N5 C46 C45 -170.1(6)
Ru1 N5 C47 C48 -4.4(8)
Ru1 N5 C47 C43 172.0(6)
Ru1 N3 C20 C27 27.3(9)
Ru1 N3 C20 C19 -159.1(5)
Ru1 N3 C17 C18 162.4(4)
Ru1 N3 C17 N2 -14.7(10)
Ru1 N4 C48 C40 -178.6(6)
Ru1 N4 C48 C47 1.0(8)
Ru2 N8 C66 N7 -2.4(11)
Ru2 N8 C66 C67 169.6(5)
Ru2 N8 C69 C76 16.9(11)
Ru2 N8 C69 C68 -166.1(5)
Ru2 N9 C86 C87 -179.4(5)
Ru2 N9 C97 C96 -1.1(8)
Ru2 N9 C97 C89 -179.5(6)
Ru2 C61 C60 C65 -174.9(6)
Ru2 C61 C60 C53 1.0(8)
Ru2 C61 C62 C63 175.4(6)
Ru2 N10 C96 C97 -2.3(8)
Ru2 N10 C96 C92 174.8(6)
Ru2 N10 C95 C94 -170.7(7)
C57 C58 C59 C54 3.7(13)
C57 C56 C55 C54 -0.4(12)
N1 C4 C3 C2 -1.1(9)
N1 C4 C11 C16 -174.0(7)
N1 C4 C11 C12 5.4(10)
C4 N1 C1 N2 168.0(7)
C4 N1 C1 C2 -2.5(8)
C4 C11 C16 C15 179.0(8)
C4 C11 C12 Ru1 -1.4(8)
C4 C11 C12 C13 -178.1(7)
N5 C46 C45 C44 0.2(13)
N5 C47 C43 C42 179.9(7)
N5 C47 C43 C44 -1.5(11)
N3 C20 C19 C18 -2.7(8)
N3 C17 N2 C1 5.2(11)
C21 C18 C19 C20 -174.7(7)
C21 C18 C17 N3 176.1(6)
C21 C18 C17 N2 -6.5(11)
C21 C26 C25 C24 -1.1(12)
O1 C8 C9 C10 176.2(7)
O1 C8 C7 C6 -175.9(7)
C46 N5 C47 C48 -176.8(7)
C46 N5 C47 C43 -0.4(11)
N8 C66 C67 C70A 176.3(14)
N8 C66 C67 C68 -2.8(8)
N8 C66 C67 C70B 170.8(14)
N8 C69 C68 C67 -3.4(9)
O2 C14 C15 C16 178.7(8)
C27 C20 C19 C18 170.8(6)
C27 C28 C29 C30 1.8(11)
C58 C57 C56 C55 3.2(12)
C58 C57 O6 C82 -174.0(8)
C37 N4 C48 C40 -0.8(10)
C37 N4 C48 C47 178.8(7)
N9 C97 C89 C90 176.2(7)
N9 C97 C89 C88 -1.3(11)
C56 C57 C58 C59 -4.9(12)
C56 C57 O6 C82 7.2(12)
N4 C37 C38 C39 -2.4(12)
N4 C48 C40 C39 -1.5(11)
N4 C48 C40 C41 175.5(7)
N4 C48 C47 N5 2.3(10)
N4 C48 C47 C43 -174.2(7)
C18 C21 C26 C25 -179.0(7)
C18 C21 C22 C23 179.8(8)
C18 C17 N2 C1 -171.6(6)
C50 N7 C66 N8 0.5(12)
C50 N7 C66 C67 -170.8(7)
O7 C63 C64 C65 -177.3(7)
O7 C63 C62 C61 179.5(7)
C20 N3 C17 C18 -1.1(7)
C20 N3 C17 N2 -178.1(7)
C20 C27 C28 C29 -177.6(7)
C20 C27 C32 C31 176.8(7)
O6 C57 C58 C59 176.2(7)
O6 C57 C56 C55 -178.0(7)
O4 C30 C29 C28 -179.5(7)
N7 C50 N6 Ru2 6.2(11)
N7 C50 N6 C53 172.3(7)
N7 C50 C51 C54 4.3(12)
N7 C50 C51 C52 -171.8(7)
N7 C66 C67 C70A -10.8(17)
N7 C66 C67 C68 170.1(7)
N7 C66 C67 C70B -16.3(17)
C8 C9 C10 C5 1.5(12)
O3 C24 C25 C26 178.7(7)
C66 N8 C69 C76 -175.5(7)
C66 N8 C69 C68 1.5(8)
C66 C67 C70A C75A 147.8(9)
C66 C67 C70A C71A -39(2)
C66 C67 C68 C69 3.6(8)
C66 C67 C70B C75B 148.5(9)
C66 C67 C70B C71B -37.7(19)
C67 C70A C71A C72A -173(2)
C67 C70B C71B C72B -174.0(17)
C87 C88 C89 C90 -177.3(8)
C87 C88 C89 C97 0.1(11)
C76 C69 C68 C67 173.7(7)
C76 C81 C80 C79 2.3(15)
C76 C77 C78 C79 0.8(16)
N10 C96 C97 N9 2.3(10)
N10 C96 C97 C89 -179.3(6)
N10 C96 C92 C91 -179.8(7)
N10 C96 C92 C93 -2.9(12)
N10 C95 C94 C93 -2.4(14)
C39 C40 C41 C42 178.2(9)
C9 C8 C7 C6 2.5(11)
C23 C24 C25 C26 -0.6(12)
C38 C37 N4 Ru1 -179.8(5)
C38 C37 N4 C48 2.7(11)
C38 C39 C40 C48 1.9(12)
C38 C39 C40 C41 -174.9(8)
C6 C5 C2 C3 39.3(12)
C6 C5 C2 C1 -141.9(8)
C6 C5 C10 C9 -0.8(11)
C48 C40 C41 C42 1.4(12)
C48 C47 C43 C42 -3.8(11)
C48 C47 C43 C44 174.8(7)
C28 C27 C20 N3 -144.7(7)
C28 C27 C20 C19 42.6(10)
C28 C27 C32 C31 3.6(11)
C19 C18 C17 N3 -0.5(7)
C19 C18 C17 N2 176.9(6)
C31 C30 C29 C28 1.7(11)
C53 C52 C51 C54 -176.9(7)
C53 C52 C51 C50 -0.8(8)
C17 N3 C20 C27 -171.3(6)
C17 N3 C20 C19 2.3(7)
C17 C18 C19 C20 1.9(7)
C17 N2 C1 N1 2.4(11)
C17 N2 C1 C2 171.4(7)
C64 C63 C62 C61 -0.3(12)
C64 C65 C60 C61 -1.4(12)
C64 C65 C60 C53 -176.8(8)
N6 C50 N7 C66 -2.1(12)
N6 C50 C51 C54 176.9(7)
N6 C50 C51 C52 0.8(8)
N6 C53 C52 C51 0.5(9)
N6 C53 C60 C61 2.5(10)
N6 C53 C60 C65 178.2(7)
C52 C53 N6 Ru2 168.3(5)
C52 C53 N6 C50 0.0(9)
C52 C53 C60 C61 -168.7(8)
C52 C53 C60 C65 6.9(14)
C90 C91 C92 C96 0.5(13)
C90 C91 C92 C93 -176.1(9)
C5 C6 C7 C8 -1.9(11)
C5 C2 C3 C4 178.6(7)
C5 C2 C1 N1 -177.3(7)
C5 C2 C1 N2 11.9(12)
C69 N8 C66 N7 -171.2(8)
C69 N8 C66 C67 0.8(8)
C69 C76 C81 C80 178.0(8)
C69 C76 C77 C78 -179.5(9)
C2 C5 C10 C9 -178.0(7)
C60 C61 C62 C63 -2.7(11)
C60 C65 C64 C63 -1.7(12)
C60 C53 N6 Ru2 -5.0(9)
C60 C53 N6 C50 -173.3(6)
C60 C53 C52 C51 172.0(8)
C96 N10 C95 C94 0.7(12)
C96 C97 C89 C90 -2.1(11)
C96 C97 C89 C88 -179.6(7)
C96 C92 C93 C94 1.1(13)
C40 C39 C38 C37 -0.1(12)
C40 C48 C47 N5 -178.1(7)
C40 C48 C47 C43 5.4(11)
C26 C21 C18 C19 -46.9(11)
C26 C21 C18 C17 137.3(8)
C26 C21 C22 C23 -1.3(12)
C24 C23 C22 C21 -0.4(14)
C47 N5 C46 C45 1.0(11)
C47 C48 C40 C39 178.9(7)
C47 C48 C40 C41 -4.0(11)
C10 C5 C2 C3 -143.7(8)
C10 C5 C2 C1 35.1(11)
C3 C4 C11 C16 9.9(15)
C3 C4 C11 C12 -170.8(8)
C3 C2 C1 N1 1.8(8)
C3 C2 C1 N2 -169.0(7)
C32 C27 C20 N3 42.3(10)
C32 C27 C20 C19 -130.5(8)
C32 C27 C28 C29 -4.4(11)
C32 C31 C30 O4 178.6(7)
C32 C31 C30 C29 -2.5(12)
C7 C8 C9 C10 -2.4(12)
C7 C6 C5 C2 178.2(7)
C7 C6 C5 C10 1.0(11)
C11 C4 C3 C2 175.2(8)
C11 C16 C15 C14 0.1(14)
C81 C76 C69 N8 51.0(12)
C81 C76 C69 C68 -125.7(9)
C81 C76 C77 C78 -1.0(14)
C81 C80 C79 C78 -2.4(16)
C81 C80 C79 O9 177.1(10)
C16 C11 C12 Ru1 178.0(6)
C16 C11 C12 C13 1.3(11)
C59 C54 C55 C56 -0.8(12)
C59 C54 C51 C50 32.7(12)
C59 C54 C51 C52 -152.0(8)
C62 C63 C64 C65 2.6(12)
C62 C61 C60 C65 3.5(11)
C62 C61 C60 C53 179.4(7)
C55 C54 C59 C58 -0.8(12)
C55 C54 C51 C50 -145.5(8)
C55 C54 C51 C52 29.9(12)
C86 N9 C97 C96 179.9(6)
C86 N9 C97 C89 1.5(10)
C86 C87 C88 C89 0.8(12)
C95 N10 C96 C97 -175.1(7)
C95 N10 C96 C92 2.0(11)
C95 C94 C93 C92 1.4(14)
C1 N1 C4 C3 2.3(8)
C1 N1 C4 C11 -174.8(6)
C1 C2 C3 C4 -0.4(9)
C30 C31 C32 C27 -0.2(12)
C97 N9 C86 C87 -0.5(10)
C97 C96 C92 C91 -2.8(11)
C97 C96 C92 C93 174.1(7)
C36 O4 C30 C31 172.4(7)
C36 O4 C30 C29 -6.5(11)
C22 C21 C18 C19 132.0(8)
C22 C21 C18 C17 -43.8(11)
C22 C21 C26 C25 2.1(12)
C22 C23 C24 O3 -178.0(8)
C22 C23 C24 C25 1.4(14)
C91 C90 C89 C97 -0.1(13)
C91 C90 C89 C88 177.2(8)
C91 C92 C93 C94 177.7(9)
C13 C14 C15 C16 -0.8(13)
C88 C87 C86 N9 -0.6(11)
C51 C54 C59 C58 -179.1(8)
C51 C54 C55 C56 177.5(7)
C51 C50 N7 C66 169.3(7)
C51 C50 N6 Ru2 -166.5(5)
C51 C50 N6 C53 -0.5(8)
C12 C11 C16 C15 -0.3(13)
C12 C13 C14 O2 -177.5(8)
C12 C13 C14 C15 1.9(12)
C45 C44 C43 C42 -178.7(8)
C45 C44 C43 C47 2.8(12)
C83 O7 C63 C64 -177.9(8)
C83 O7 C63 C62 2.2(12)
C14 C13 C12 Ru1 -178.2(6)
C14 C13 C12 C11 -2.1(11)
C41 C42 C43 C47 1.2(13)
C41 C42 C43 C44 -177.4(8)
C89 C90 C91 C92 0.9(14)
C92 C96 C97 N9 -174.8(7)
C92 C96 C97 C89 3.6(11)
C77 C76 C69 N8 -130.6(9)
C77 C76 C69 C68 52.8(11)
C77 C76 C81 C80 -0.5(13)
C77 C78 C79 C80 0.9(16)
C77 C78 C79 O9 -178.6(10)
C73A C74A C75A C70A 0.0
C74A C73A C72A C71A 0.0
C74A C73A O8A C84A 178.0(19)
C74A C75A C70A C67 173.2(19)
C74A C75A C70A C71A 0.0
C75A C70A C71A C72A 0.0
C70A C67 C68 C69 -175.4(17)
C70A C71A C72A C73A 0.0
C72A C73A C74A C75A 0.0
C72A C73A O8A C84A 1(3)
C68 C67 C70A C75A -33(2)
C68 C67 C70A C71A 139.7(12)
C68 C67 C70B C75B -39.1(18)
C68 C67 C70B C71B 134.7(10)
C35 O3 C24 C23 175.5(9)
C35 O3 C24 C25 -3.9(12)
C33 O1 C8 C9 -174.7(7)
C33 O1 C8 C7 3.8(11)
C43 C42 C41 C40 0.1(13)
C43 C44 C45 C46 -2.2(13)
C34 O2 C14 C13 -6.0(13)
C34 O2 C14 C15 174.5(9)
C85 O9 C79 C80 -4.3(18)
C85 O9 C79 C78 175.2(11)
O8A C73A C74A C75A -176.7(18)
O8A C73A C72A C71A 176.6(18)
C73B C74B C75B C70B 0.0
C74B C73B C72B C71B 0.0
C74B C73B O8B C84B 174.1(17)
C74B C75B C70B C67 173.7(18)
C74B C75B C70B C71B 0.0
C75B C70B C71B C72B 0.0
C70B C67 C68 C69 -170.3(14)
C70B C71B C72B C73B 0.0
C72B C73B C74B C75B 0.0
C72B C73B O8B C84B -2(2)
O8B C73B C74B C75B -176.2(15)
O8B C73B C72B C71B 175.7(16)
